data_4118157
loop_
_publ_author_name
'Matthew J. Polinski'
'Daniel J. Grant'
'Shuao Wang'
'Evgeny V. Alekseev'
'Justin N. Cross'
'Eric M. Villa'
'Wulf Depmeier'
'Laura Gagliardi'
'Thomas E. Albrecht-Schmitt'

_publ_section_title
;
 Differentiating between Trivalent Lanthanides and Actinides
;
_journal_name_full 'Journal of the American Chemical Society'
_journal_page_first 10682
_journal_page_last 10692
_journal_paper_doi 10.1021/ja303804r
_journal_volume 134
_journal_year 2012
_chemical_formula_moiety Cm2[B14O10(OH)7Cl(H2O)2]
_chemical_formula_sum 'B14 Cl Cm2 O29'
_chemical_formula_weight 1146.79
_chemical_name_common 'Curium(III) borate chloride'
_chemical_name_systematic
; 
 ? 
;
_space_group_IT_number 14
_symmetry_cell_setting monoclinic
_symmetry_space_group_name_Hall '-P 2yn'
_symmetry_space_group_name_H-M 'P 1 21/n 1'
_atom_sites_solution_hydrogens none
_atom_sites_solution_primary direct
_atom_sites_solution_secondary difmap
_audit_creation_method SHELXL-97
_cell_angle_alpha 90.00
_cell_angle_beta 90.013(2)
_cell_angle_gamma 90.00
_cell_formula_units_Z 2
_cell_length_a 7.9561(17)
_cell_length_b 14.212(3)
_cell_length_c 9.836(2)
_cell_measurement_reflns_used 1596
_cell_measurement_temperature 293(2)
_cell_measurement_theta_max 23.26
_cell_measurement_theta_min 1.43
_cell_volume 1112.2(4)
_computing_cell_refinement 'smart saint'
_computing_data_collection smart
_computing_data_reduction SAINT
_computing_molecular_graphics 'SHELXP-97 (Sheldrick, 1997)'
_computing_publication_material 'SHELXCIF-97 (Sheldrick, 2000)'
_computing_structure_refinement 'SHELXL-97 (Sheldrick, 1997)'
_computing_structure_solution 'SHELXS-97 (Sheldrick, 1990)'
_diffrn_ambient_temperature 293(2)
_diffrn_detector_area_resol_mean 0
_diffrn_measured_fraction_theta_full 1.000
_diffrn_measured_fraction_theta_max 1.000
_diffrn_measurement_device_type 'BRUKER apex II'
_diffrn_measurement_method '0.5 wide w/ exposures'
_diffrn_radiation_monochromator 'Quazar optics'
_diffrn_radiation_source 'Imus microfocused'
_diffrn_radiation_type MoK\a
_diffrn_radiation_wavelength 0.71073
_diffrn_reflns_av_R_equivalents 0.0435
_diffrn_reflns_av_sigmaI/netI 0.0300
_diffrn_reflns_limit_h_max 8
_diffrn_reflns_limit_h_min -8
_diffrn_reflns_limit_k_max 15
_diffrn_reflns_limit_k_min -15
_diffrn_reflns_limit_l_max 10
_diffrn_reflns_limit_l_min -10
_diffrn_reflns_number 9226
_diffrn_reflns_theta_full 23.26
_diffrn_reflns_theta_max 23.26
_diffrn_reflns_theta_min 1.43
_exptl_absorpt_coefficient_mu 7.537
_exptl_absorpt_correction_T_max 0.934
_exptl_absorpt_correction_T_min 0.730
_exptl_absorpt_correction_type numerical
_exptl_absorpt_process_details SHELTXPREP
_exptl_crystal_colour 'Pale yellow'
_exptl_crystal_density_diffrn 3.424
_exptl_crystal_density_meas ?
_exptl_crystal_description Tablet
_exptl_crystal_F_000 1022
_exptl_crystal_size_max 0.043
_exptl_crystal_size_mid 0.040
_exptl_crystal_size_min 0.009
_refine_diff_density_max 2.680
_refine_diff_density_min -4.424
_refine_diff_density_rms 0.320
_refine_ls_extinction_method none
_refine_ls_goodness_of_fit_ref 1.276
_refine_ls_hydrogen_treatment none
_refine_ls_matrix_type full
_refine_ls_number_parameters 183
_refine_ls_number_reflns 1596
_refine_ls_number_restraints 97
_refine_ls_restrained_S_all 1.250
_refine_ls_R_factor_all 0.0608
_refine_ls_R_factor_gt 0.0570
_refine_ls_shift/su_max 0.026
_refine_ls_shift/su_mean 0.002
_refine_ls_structure_factor_coef Fsqd
_refine_ls_weighting_details 'calc w=1/[\s^2^(Fo^2^)+(0.0000P)^2^+68.4320P] where P=(Fo^2^+2Fc^2^)/3'
_refine_ls_weighting_scheme calc
_refine_ls_wR_factor_gt 0.1270
_refine_ls_wR_factor_ref 0.1302
_reflns_number_gt 1533
_reflns_number_total 1596
_reflns_threshold_expression >2sigma(I)
_cod_data_source_file ja303804r_si_002_9.cif
_cod_data_source_block CmBOCl-1
_cod_depositor_comments
;
The following automatic conversions were performed:

'_exptl_crystal_density_meas' value 'N/A' was changed to '?' - the
value is perceived as not measured.

Automatic conversion script
Id: cif_fix_values 3008 2015-01-20 13:52:24Z robertas 
;
_cod_database_code 4118157

loop_
_symmetry_equiv_pos_as_xyz
'x, y, z'
'-x+1/2, y+1/2, -z+1/2'
'-x, -y, -z'
'x-1/2, -y-1/2, z-1/2'

loop_
_atom_site_label
_atom_site_type_symbol
_atom_site_fract_x
_atom_site_fract_y
_atom_site_fract_z
_atom_site_U_iso_or_equiv
_atom_site_adp_type
_atom_site_occupancy
_atom_site_symmetry_multiplicity
_atom_site_calc_flag
_atom_site_refinement_flags
Cm1 Cm 0.84417(16) 0.31254(9) 0.11523(18) 0.0505(4) Uani 1 1 d .
B1 B 1.009(3) 0.2416(17) -0.152(2) 0.010(5) Uiso 1 1 d .
B2 B 1.005(3) 0.2514(17) 0.379(3) 0.017(5) Uiso 1 1 d .
B3 B 0.747(3) 0.2996(15) -0.252(2) 0.006(5) Uiso 1 1 d .
B4 B 0.750(3) 0.3278(17) 0.488(2) 0.011(5) Uiso 1 1 d .
B5 B 0.451(3) 0.3025(17) 0.114(6) 0.019(5) Uiso 1 1 d .
B6 B 0.712(3) 0.4644(18) -0.372(3) 0.023(6) Uiso 1 1 d .
B7 B 1.239(7) 0.428(4) 0.007(5) 0.017(12) Uiso 0.50 1 d P
B8 B 0.755(9) 0.565(4) 0.247(7) 0.039(16) Uiso 0.50 1 d PD
Cl1 Cl 0.7873(13) 0.1272(8) 0.1418(12) 0.053(3) Uiso 0.50 1 d P
O16 O 0.7873(13) 0.1272(8) 0.1418(12) 0.053(3) Uiso 0.50 1 d P
O1 O 0.740(3) 0.4685(18) 0.025(3) 0.076(7) Uani 1 1 d U
O2 O 1.056(2) 0.4299(12) 0.0498(18) 0.029(4) Uani 1 1 d U
O3 O 1.0890(19) 0.2278(11) -0.0274(15) 0.016(4) Uani 1 1 d U
O4 O 0.707(2) 0.4084(12) -0.2564(17) 0.029(4) Uani 1 1 d U
O5 O 0.7288(19) 0.4186(10) 0.5034(14) 0.014(3) Uani 1 1 d U
O6 O 1.0932(17) 0.2502(9) 0.2606(13) 0.007(3) Uani 1 1 d U
O7 O 1.3308(18) 0.2188(8) 0.1144(15) 0.011(3) Uani 1 1 d U
O8 O 0.5617(18) 0.2919(10) -0.0032(14) 0.007(3) Uani 1 1 d U
O9 O 0.357(3) 0.3882(11) 0.107(2) 0.042(4) Uani 1 1 d U
O10 O 0.558(2) 0.2989(10) 0.2321(15) 0.015(3) Uani 1 1 d U
O11 O 0.8612(18) 0.2877(9) -0.1392(14) 0.015(3) Uani 1 1 d U
O12 O 0.8583(17) 0.2997(10) 0.3730(13) 0.015(3) Uani 1 1 d U
O13 O 0.3065(18) 0.4448(11) 0.3643(16) 0.029(4) Uani 1 1 d U
O14 O 0.798(4) 0.4748(19) 0.265(3) 0.021(7) Uani 0.50 1 d PDU
O15 O 0.760(3) 0.1119(17) 0.375(3) 0.013(6) Uani 0.50 1 d PU

loop_
_atom_site_aniso_label
_atom_site_aniso_U_11
_atom_site_aniso_U_22
_atom_site_aniso_U_33
_atom_site_aniso_U_23
_atom_site_aniso_U_13
_atom_site_aniso_U_12
Cm1 0.0245(4) 0.1224(9) 0.0045(4) 0.0025(6) -0.0011(5) -0.0332(6)
O1 0.073(9) 0.072(8) 0.081(9) -0.004(5) 0.008(5) 0.000(5)
O2 0.029(6) 0.025(6) 0.033(6) 0.003(4) -0.002(4) 0.005(4)
O3 0.015(5) 0.020(5) 0.014(5) 0.000(4) -0.001(4) 0.001(4)
O4 0.030(6) 0.032(6) 0.024(5) 0.000(4) 0.000(4) 0.000(4)
O5 0.016(5) 0.015(5) 0.012(5) 0.003(4) 0.001(4) 0.009(4)
O6 0.010(5) 0.005(5) 0.006(4) -0.001(4) -0.001(4) -0.003(4)
O7 0.009(4) 0.018(5) 0.007(4) 0.005(4) -0.002(4) 0.000(4)
O8 0.008(4) 0.007(4) 0.007(4) 0.0006(18) 0.0000(18) -0.0002(18)
O9 0.046(6) 0.048(6) 0.033(5) 0.002(5) -0.003(5) 0.006(5)
O10 0.016(5) 0.014(5) 0.013(5) -0.001(4) 0.000(4) -0.005(4)
O11 0.015(5) 0.020(5) 0.010(5) -0.001(4) -0.001(4) 0.000(4)
O12 0.016(4) 0.021(5) 0.007(4) 0.000(4) 0.001(5) -0.003(4)
O13 0.029(4) 0.029(4) 0.029(4) 0.0001(10) 0.0000(10) 0.0004(10)
O14 0.023(8) 0.019(8) 0.021(8) 0.003(5) 0.003(5) 0.003(5)
O15 0.014(7) 0.013(7) 0.012(7) -0.001(5) -0.001(5) 0.003(5)

loop_
_atom_type_symbol
_atom_type_description
_atom_type_scat_dispersion_real
_atom_type_scat_dispersion_imag
_atom_type_scat_source
B B 0.0013 0.0007 'International Tables Vol C Tables 4.2.6.8 and 6.1.1.4'
O O 0.0106 0.0060 'International Tables Vol C Tables 4.2.6.8 and 6.1.1.4'
Cl Cl 0.1484 0.1585 'International Tables Vol C Tables 4.2.6.8 and 6.1.1.4'
Cm Cm -7.3250 4.6980 'International Tables Vol C Tables 4.2.6.8 and 6.1.1.4'

loop_
_geom_angle_atom_site_label_1
_geom_angle_atom_site_label_2
_geom_angle_atom_site_label_3
_geom_angle
_geom_angle_site_symmetry_1
_geom_angle_site_symmetry_3
O2 Cm1 O11 78.4(5) . .
O2 Cm1 O1 62.5(8) . .
O11 Cm1 O1 78.0(7) . .
O2 Cm1 O12 106.2(5) . .
O11 Cm1 O12 166.6(4) . .
O1 Cm1 O12 115.3(7) . .
O2 Cm1 O8 124.3(5) . .
O11 Cm1 O8 65.1(5) . .
O1 Cm1 O8 69.5(7) . .
O12 Cm1 O8 119.1(4) . .
O2 Cm1 O10 141.2(5) . .
O11 Cm1 O10 118.8(5) . .
O1 Cm1 O10 86.1(7) . .
O12 Cm1 O10 65.5(5) . .
O8 Cm1 O10 54.0(4) . .
O2 Cm1 O6 81.5(5) . .
O11 Cm1 O6 117.1(4) . .
O1 Cm1 O6 138.0(7) . .
O12 Cm1 O6 52.7(4) . .
O8 Cm1 O6 152.2(4) . .
O10 Cm1 O6 113.9(5) . .
O2 Cm1 Cl1 143.8(4) . .
O11 Cm1 Cl1 88.2(4) . .
O1 Cm1 Cl1 147.0(7) . .
O12 Cm1 Cl1 80.8(4) . .
O8 Cm1 Cl1 77.5(4) . .
O10 Cm1 Cl1 74.5(4) . .
O6 Cm1 Cl1 75.0(4) . .
O2 Cm1 O3 70.7(5) . .
O11 Cm1 O3 51.8(5) . .
O1 Cm1 O3 116.6(7) . .
O12 Cm1 O3 117.2(4) . .
O8 Cm1 O3 110.4(5) . .
O10 Cm1 O3 147.8(5) . .
O6 Cm1 O3 65.3(4) . .
Cl1 Cm1 O3 74.5(4) . .
O2 Cm1 O14 70.4(7) . .
O11 Cm1 O14 130.6(7) . .
O1 Cm1 O14 53.9(8) . .
O12 Cm1 O14 62.2(7) . .
O8 Cm1 O14 102.8(7) . .
O10 Cm1 O14 72.8(7) . .
O6 Cm1 O14 95.4(7) . .
Cl1 Cm1 O14 138.1(6) . .
O3 Cm1 O14 138.7(7) . .
O2 Cm1 B2 97.5(6) . .
O11 Cm1 B2 141.9(6) . .
O1 Cm1 B2 133.9(8) . .
O12 Cm1 B2 26.4(6) . .
O8 Cm1 B2 137.1(6) . .
O10 Cm1 B2 88.2(6) . .
O6 Cm1 B2 26.7(6) . .
Cl1 Cm1 B2 72.8(5) . .
O3 Cm1 B2 90.7(6) . .
O14 Cm1 B2 80.7(8) . .
O10 B1 O11 123(2) 4_665 .
O10 B1 O3 124(2) 4_665 .
O11 B1 O3 112.6(19) . .
O10 B1 Cm1 170.3(16) 4_665 .
O11 B1 Cm1 52.9(11) . .
O3 B1 Cm1 59.7(10) . .
O10 B1 Cm1 31.6(10) 4_665 4_665
O11 B1 Cm1 143.8(15) . 4_665
O3 B1 Cm1 101.0(13) . 4_665
Cm1 B1 Cm1 157.1(8) . 4_665
O12 B2 O6 114(2) . .
O12 B2 O8 123(2) . 4_666
O6 B2 O8 122.7(19) . 4_666
O12 B2 Cm1 56.8(13) . .
O6 B2 Cm1 59.1(12) . .
O8 B2 Cm1 169.4(16) 4_666 .
O12 B2 Cm1 141.8(19) . 4_666
O6 B2 Cm1 99.1(13) . 4_666
O8 B2 Cm1 28.7(9) 4_666 4_666
Cm1 B2 Cm1 157.6(9) . 4_666
O6 B3 O11 114.4(17) 4_565 .
O6 B3 O7 112.0(17) 4_565 4_565
O11 B3 O7 112.2(17) . 4_565
O6 B3 O4 108.4(17) 4_565 .
O11 B3 O4 105.2(16) . .
O7 B3 O4 103.8(16) 4_565 .
O6 B3 Cm1 96.7(12) 4_565 .
O11 B3 Cm1 28.7(9) . .
O7 B3 Cm1 140.8(13) 4_565 .
O4 B3 Cm1 91.1(11) . .
O6 B3 Cm1 25.3(9) 4_565 4_565
O11 B3 Cm1 137.9(13) . 4_565
O7 B3 Cm1 90.0(11) 4_565 4_565
O4 B3 Cm1 103.3(12) . 4_565
Cm1 B3 Cm1 122.0(6) . 4_565
O5 B4 O12 115.4(19) . .
O5 B4 O3 114(2) . 4_566
O12 B4 O3 105.8(17) . 4_566
O5 B4 O7 112.7(18) . 4_566
O12 B4 O7 105.1(17) . 4_566
O3 B4 O7 102.1(16) 4_566 4_566
O5 B4 Cm1 101.2(14) . .
O12 B4 Cm1 28.1(8) . .
O3 B4 Cm1 92.2(12) 4_566 .
O7 B4 Cm1 132.7(14) 4_566 .
O5 B4 Cm1 110.5(15) . 4_566
O12 B4 Cm1 125.1(13) . 4_566
O3 B4 Cm1 24.1(9) 4_566 4_566
O7 B4 Cm1 82.5(11) 4_566 4_566
Cm1 B4 Cm1 115.9(6) . 4_566
O9 B5 O10 112(3) . .
O9 B5 O8 111(3) . .
O10 B5 O8 106.1(15) . .
O9 B5 O7 109.6(17) . 1_455
O10 B5 O7 110(3) . 1_455
O8 B5 O7 107(3) . 1_455
O9 B5 Cm1 118.9(14) . .
O10 B5 Cm1 53.7(10) . .
O8 B5 Cm1 53.5(9) . .
O7 B5 Cm1 131.4(13) 1_455 .
O13 B6 O5 122(2) 3_665 1_554
O13 B6 O4 121(2) 3_665 .
O5 B6 O4 117.1(19) 1_554 .
O15 B7 O9 112(4) 4_665 1_655
O15 B7 O2 112(4) 4_665 .
O9 B7 O2 116(4) 1_655 .
O15 B7 O1 101(4) 4_665 3_765
O9 B7 O1 116(4) 1_655 3_765
O2 B7 O1 99(3) . 3_765
O15 B7 Cm1 101(3) 4_665 .
O9 B7 Cm1 100(3) 1_655 .
O2 B7 Cm1 27.5(16) . .
O1 B7 Cm1 126(3) 3_765 .
O15 B7 Cm1 97(3) 4_665 3_765
O9 B7 Cm1 132(3) 1_655 3_765
O2 B7 Cm1 85(2) . 3_765
O1 B7 Cm1 17.2(17) 3_765 3_765
Cm1 B7 Cm1 111.2(14) . 3_765
O14 B8 O15 127(6) . 2_655
O14 B8 O16 123(5) . 2_655
O15 B8 O16 110(3) 2_655 2_655
O14 B8 Cl1 123(5) . 2_655
O15 B8 Cl1 110(3) 2_655 2_655
O16 B8 Cl1 0.0(10) 2_655 2_655
O14 B8 Cm1 152(4) . 2_655
O15 B8 Cm1 81(2) 2_655 2_655
O16 B8 Cm1 29.2(15) 2_655 2_655
Cl1 B8 Cm1 29.2(15) 2_655 2_655
O14 B8 Cm1 28(3) . .
O15 B8 Cm1 100(3) 2_655 .
O16 B8 Cm1 149(3) 2_655 .
Cl1 B8 Cm1 149(3) 2_655 .
Cm1 B8 Cm1 178(2) 2_655 .
B8 Cl1 Cm1 135(2) 2_645 .
B7 O1 Cm1 153(3) 3_765 .
B7 O2 Cm1 136(2) . .
B7 O2 Cm1 74(2) . 3_765
Cm1 O2 Cm1 147.8(6) . 3_765
B1 O3 B4 123.4(18) . 4_665
B1 O3 Cm1 93.7(12) . .
B4 O3 Cm1 142.6(13) 4_665 .
B1 O3 Cm1 59.5(11) . 4_665
B4 O3 Cm1 66.1(11) 4_665 4_665
Cm1 O3 Cm1 150.4(5) . 4_665
B6 O4 B3 125.2(18) . .
B6 O4 Cm1 157.7(14) . .
B3 O4 Cm1 66.0(10) . .
B4 O5 B6 124.9(19) . 1_556
B2 O6 B3 121.9(17) . 4_666
B2 O6 Cm1 94.2(13) . .
B3 O6 Cm1 141.1(12) 4_666 .
B2 O6 Cm1 61.8(12) . 4_666
B3 O6 Cm1 63.2(11) 4_666 4_666
Cm1 O6 Cm1 155.5(5) . 4_666
B3 O7 B5 115(2) 4_666 1_655
B3 O7 B4 116.5(15) 4_666 4_665
B5 O7 B4 126(3) 1_655 4_665
B3 O7 Cm1 68.6(10) 4_666 .
B5 O7 Cm1 109.8(10) 1_655 .
B4 O7 Cm1 75.5(11) 4_665 .
B2 O8 B5 121(2) 4_565 .
B2 O8 Cm1 136.1(13) 4_565 .
B5 O8 Cm1 99.1(16) . .
B5 O9 B7 134(3) . 1_455
B5 O9 Cm1 42.9(11) . .
B7 O9 Cm1 137(2) 1_455 .
B1 O10 B5 122(2) 4_566 .
B1 O10 Cm1 132.5(13) 4_566 .
B5 O10 Cm1 99.3(17) . .
B1 O11 B3 122.1(18) . .
B1 O11 Cm1 101.8(13) . .
B3 O11 Cm1 135.4(13) . .
B2 O12 B4 127(2) . .
B2 O12 Cm1 96.8(16) . .
B4 O12 Cm1 136.1(12) . .
B8 O14 Cm1 140(4) . .
B8 O15 B7 126(3) 2_645 4_566
B8 O15 Cm1 79(3) 2_645 .
B7 O15 Cm1 156(3) 4_566 .

loop_
_geom_bond_atom_site_label_1
_geom_bond_atom_site_label_2
_geom_bond_distance
_geom_bond_site_symmetry_2
Cm1 O2 2.457(17) .
Cm1 O11 2.531(14) .
Cm1 O1 2.53(3) .
Cm1 O12 2.544(13) .
Cm1 O8 2.548(14) .
Cm1 O10 2.558(16) .
Cm1 O6 2.599(13) .
Cm1 Cl1 2.685(11) .
Cm1 O3 2.686(15) .
Cm1 O14 2.76(3) .
Cm1 B2 3.02(3) .
B1 O10 1.34(3) 4_665
B1 O11 1.35(3) .
B1 O3 1.39(3) .
B1 Cm1 3.60(2) 4_665
B2 O12 1.35(3) .
B2 O6 1.36(3) .
B2 O8 1.39(3) 4_666
B2 Cm1 3.68(3) 4_666
B3 O6 1.42(3) 4_565
B3 O11 1.44(3) .
B3 O7 1.49(3) 4_565
B3 O4 1.58(3) .
B3 Cm1 3.81(2) 4_565
B4 O5 1.31(3) .
B4 O12 1.48(3) .
B4 O3 1.52(3) 4_566
B4 O7 1.54(3) 4_566
B4 Cm1 4.00(3) 4_566
B5 O9 1.43(3) .
B5 O10 1.44(5) .
B5 O8 1.46(5) .
B5 O7 1.53(3) 1_455
B6 O13 1.30(3) 3_665
B6 O5 1.39(3) 1_554
B6 O4 1.39(3) .
B7 O15 1.43(6) 4_665
B7 O9 1.47(6) 1_655
B7 O2 1.51(6) .
B7 O1 1.51(6) 3_765
B7 Cm1 3.93(5) 3_765
B8 O14 1.33(5) .
B8 O15 1.38(7) 2_655
B8 O16 1.45(7) 2_655
B8 Cl1 1.45(7) 2_655
B8 Cm1 3.86(6) 2_655
Cl1 B8 1.45(7) 2_645
O1 B7 1.51(6) 3_765
O2 Cm1 4.083(17) 3_765
O3 B4 1.52(3) 4_665
O3 Cm1 4.100(15) 4_665
O5 B6 1.39(3) 1_556
O6 B3 1.42(3) 4_666
O6 Cm1 4.116(13) 4_666
O7 B3 1.49(3) 4_666
O7 B5 1.53(3) 1_655
O7 B4 1.54(3) 4_665
O8 B2 1.39(3) 4_565
O9 B7 1.47(6) 1_455
O10 B1 1.34(3) 4_566
O13 B6 1.30(3) 3_665
O15 B8 1.38(7) 2_645
O15 B7 1.43(6) 4_566
